data_7023180
loop_
_publ_author_name
'Sevastianova, Tatiana N.'
'Bodensteiner, Michael'
'Lisovenko, Anna S.'
'Davydova, Elena I.'
'Scheer, Manfred'
'Susliakova, Tatiana V.'
'Krasnova, Irina S.'
'Timoshkin, Alexey Y.'

_publ_section_title
;
 Structural and thermodynamic properties of molecular complexes of
 aluminum and gallium trihalides with bifunctional donor pyrazine:
 decisive role of Lewis acidity in 1D polymer formation.
;
_journal_issue 32
_journal_name_full 'Dalton transactions (Cambridge, England : 2003)'
_journal_page_first 11589
_journal_page_last 11599
_journal_paper_doi 10.1039/c3dt50954k
_journal_volume 42
_journal_year 2013
_chemical_compound_source 'see text'
_chemical_formula_moiety 'C4 H4 Al Br3 N2'
_chemical_formula_sum 'C4 H4 Al Br3 N2'
_chemical_formula_weight 346.77
_chemical_name_systematic ?
_space_group_IT_number 15
_symmetry_cell_setting monoclinic
_symmetry_Int_Tables_number 15
_symmetry_space_group_name_Hall '-C 2yc'
_symmetry_space_group_name_H-M 'C 1 2/c 1'
_atom_sites_solution_hydrogens geom
_atom_sites_solution_primary direct
_atom_sites_solution_secondary difmap
_cell_angle_alpha 90
_cell_angle_beta 104.753(14)
_cell_angle_gamma 90
_cell_formula_units_Z 4
_cell_length_a 11.2325(11)
_cell_length_b 6.7023(4)
_cell_length_c 11.8372(19)
_cell_measurement_reflns_used 2419
_cell_measurement_temperature 123(1)
_cell_measurement_theta_max 32.5680
_cell_measurement_theta_min 3.0316
_cell_volume 861.77(18)
_computing_cell_refinement
;
CrysAlis RED, Oxford Diffraction Ltd.,
Version 1.171.32.5 (release 08-05-2007 CrysAlis171 .NET)
(compiled May 8 2007,13:10:02)
;
_computing_data_collection
;
CrysAlis CCD, Oxford Diffraction Ltd.,
Version 1.171.32.5 (release 08-05-2007 CrysAlis171 .NET)
(compiled May 8 2007,13:10:02)
;
_computing_data_reduction
;
CrysAlis RED, Oxford Diffraction Ltd.,
Version 1.171.32.5 (release 08-05-2007 CrysAlis171 .NET)
(compiled May 8 2007,13:10:02)
;
_computing_molecular_graphics 'PLATON (Spek, 1990)'
_computing_publication_material 'PLATON (Spek, 2003)'
_computing_structure_refinement 'SHELXL-97 (Sheldrick, 1997)'
_computing_structure_solution 'SIR-97 (Altomare, 1999)'
_diffrn_ambient_temperature 123(1)
_diffrn_detector_area_resol_mean 10.5431
_diffrn_measured_fraction_theta_full 0.998
_diffrn_measured_fraction_theta_max 0.998
_diffrn_measurement_device_type 'Oxford Diffraction Gemini Ultra'
_diffrn_measurement_method omega-scan
_diffrn_radiation_monochromator graphite
_diffrn_radiation_probe x-ray
_diffrn_radiation_source 'Enhance (Mo) X-ray Source'
_diffrn_radiation_type MoK\a
_diffrn_radiation_wavelength 0.71073
_diffrn_reflns_av_R_equivalents 0.0426
_diffrn_reflns_av_sigmaI/netI 0.0356
_diffrn_reflns_limit_h_max 16
_diffrn_reflns_limit_h_min -15
_diffrn_reflns_limit_k_max 9
_diffrn_reflns_limit_k_min -7
_diffrn_reflns_limit_l_max 16
_diffrn_reflns_limit_l_min -16
_diffrn_reflns_number 4473
_diffrn_reflns_reduction_process
;
;
_diffrn_reflns_theta_full 30.51
_diffrn_reflns_theta_max 30.51
_diffrn_reflns_theta_min 3.56
_diffrn_standards_decay_% 0
_diffrn_standards_interval_count 0
_diffrn_standards_interval_time 0
_diffrn_standards_number 0
_exptl_absorpt_coefficient_mu 14.072
_exptl_absorpt_correction_T_max 1.00000
_exptl_absorpt_correction_T_min 0.11272
_exptl_absorpt_correction_type analytical
_exptl_absorpt_process_details
;
CrysAlis RED, Oxford Diffraction Ltd.,
Version 1.171.32.5 (release 08-05-2007 CrysAlis171 .NET)
(compiled May 8 2007,13:10:02)
Analytical absorption correction using crystal faces,
implemented in SCALE3 ABSPACK scaling algorithm.
;
_exptl_crystal_colour colourless
_exptl_crystal_density_diffrn 2.673
_exptl_crystal_density_method 'Not Measured'
_exptl_crystal_description block
_exptl_crystal_F_000 640
_exptl_crystal_size_max 0.600
_exptl_crystal_size_mid 0.250
_exptl_crystal_size_min 0.180
_refine_diff_density_max 1.265
_refine_diff_density_min -0.769
_refine_diff_density_rms 0.190
_refine_ls_extinction_coef 0.0029(3)
_refine_ls_extinction_expression FC^*^=KFC[1+0.001XFC^2^\L^3^/SIN(2\Q)]^-1/4^
_refine_ls_extinction_method shelxl
_refine_ls_goodness_of_fit_ref 0.986
_refine_ls_hydrogen_treatment constr
_refine_ls_matrix_type full
_refine_ls_number_constraints 0
_refine_ls_number_parameters 48
_refine_ls_number_reflns 1316
_refine_ls_number_restraints 0
_refine_ls_restrained_S_all 0.986
_refine_ls_R_factor_all 0.0461
_refine_ls_R_factor_gt 0.0322
_refine_ls_shift/su_max 0.000
_refine_ls_shift/su_mean 0.000
_refine_ls_structure_factor_coef Fsqd
_refine_ls_weighting_details 'calc w=1/[\s^2^(Fo^2^)+(0.0495P)^2^] where P=(Fo^2^+2Fc^2^)/3'
_refine_ls_weighting_scheme calc
_refine_ls_wR_factor_gt 0.0762
_refine_ls_wR_factor_ref 0.0795
_reflns_number_gt 1027
_reflns_number_total 1316
_reflns_threshold_expression I>2\s(I)
_cod_data_source_file c3dt50954k.txt
_cod_data_source_block ta01
_cod_depositor_comments
;
The following automatic conversions were performed:

'_symmetry_cell_setting' value 'Monoclinic' changed to 'monoclinic'
according to /home/saulius/struct/CIF-dictionaries/cif_core.dic
dictionary named 'cif_core.dic' version 2.4.2 from 2011-04-26.

Automatic conversion script
Id: cif_fix_values 1891 2012-01-12 08:04:46Z andrius 
;
_cod_original_sg_symbol_H-M 'C 2/c'
_cod_database_code 7023180

loop_
_symmetry_equiv_pos_site_id
_symmetry_equiv_pos_as_xyz
1 x,y,z
2 -x,y,1/2-z
3 -x,-y,-z
4 x,-y,1/2+z
5 1/2+x,1/2+y,z
6 1/2-x,1/2+y,1/2-z
7 1/2-x,1/2-y,-z
8 1/2+x,1/2-y,1/2+z

loop_
_atom_site_aniso_label
_atom_site_aniso_U_11
_atom_site_aniso_U_22
_atom_site_aniso_U_33
_atom_site_aniso_U_23
_atom_site_aniso_U_13
_atom_site_aniso_U_12
Br1 0.0198(3) 0.0119(2) 0.0157(2) 0.0000 -0.0039(2) 0.0000
Br2 0.0122(2) 0.0209(2) 0.0102(2) -0.0012(1) 0.0030(1) 0.0026(1)
Al3 0.0083(6) 0.0126(6) 0.0079(6) 0.0000 0.0003(5) 0.0000
N1 0.0078(13) 0.0136(13) 0.0092(12) -0.0003(10) 0.0020(10) 0.0007(10)
C1 0.0132(16) 0.0182(16) 0.0113(15) 0.0015(13) 0.0017(13) -0.0025(14)
C2 0.0157(16) 0.0147(16) 0.0097(15) 0.0027(12) 0.0004(13) -0.0002(13)

loop_
_atom_site_label
_atom_site_type_symbol
_atom_site_thermal_displace_type
_atom_site_fract_x
_atom_site_fract_y
_atom_site_fract_z
_atom_site_occupancy
_atom_site_U_iso_or_equiv
_atom_site_calc_flag
_atom_site_refinement_flags
Br1 Br Uani 0.50000 0.86826(7) 0.25000 1.000 0.0173(1) . .
Br2 Br Uani 0.38852(3) 1.36476(5) 0.36709(3) 1.000 0.0144(1) . .
Al3 Al Uani 0.50000 1.2129(2) 0.25000 1.000 0.0099(3) . .
N1 N Uani 0.6550(2) 1.2319(4) 0.3976(2) 1.000 0.0102(7) . .
C1 C Uani 0.6724(3) 1.0972(5) 0.4841(3) 1.000 0.0145(9) . .
C2 C Uani 0.7330(3) 1.3864(5) 0.4148(3) 1.000 0.0139(9) . .
H1 H Uiso 0.61800 0.98650 0.47580 1.000 0.0170 calc R
H2 H Uiso 0.72350 1.48690 0.35660 1.000 0.0170 calc R

loop_
_atom_type_symbol
_atom_type_description
_atom_type_scat_dispersion_real
_atom_type_scat_dispersion_imag
_atom_type_scat_source
N N 0.0061 0.0033 'International Tables Vol C Tables 4.2.6.8 and 6.1.1.4'
Br Br -0.2901 2.4595 'International Tables Vol C Tables 4.2.6.8 and 6.1.1.4'
Al Al 0.0645 0.0514 'International Tables Vol C Tables 4.2.6.8 and 6.1.1.4'
H H 0.0000 0.0000 'International Tables Vol C Tables 4.2.6.8 and 6.1.1.4'
C C 0.0033 0.0016 'International Tables Vol C Tables 4.2.6.8 and 6.1.1.4'

loop_
_geom_angle_atom_site_label_1
_geom_angle_atom_site_label_2
_geom_angle_atom_site_label_3
_geom_angle
_geom_angle_site_symmetry_1
_geom_angle_site_symmetry_3
_geom_angle_publ_flag
Br1 Al3 Br2 115.95(3) . . yes
Br1 Al3 N1 93.42(8) . . yes
Br1 Al3 Br2 115.95(3) . 2_655 yes
Br1 Al3 N1 93.42(8) . 2_655 yes
Br2 Al3 N1 86.38(7) . . yes
Br2 Al3 Br2 128.09(6) . 2_655 yes
Br2 Al3 N1 90.63(7) . 2_655 yes
Br2 Al3 N1 90.63(7) 2_655 . yes
N1 Al3 N1 173.16(13) . 2_655 yes
Br2 Al3 N1 86.38(7) 2_655 2_655 yes
Al3 N1 C1 121.0(2) . . yes
Al3 N1 C2 122.5(2) . . yes
C1 N1 C2 116.2(3) . . yes
N1 C1 C2 122.4(3) . 7_676 yes
N1 C2 C1 121.4(3) . 7_676 yes
N1 C1 H1 119.00 . . no
C2 C1 H1 119.00 7_676 . no
N1 C2 H2 119.00 . . no
C1 C2 H2 119.00 7_676 . no

loop_
_geom_bond_atom_site_label_1
_geom_bond_atom_site_label_2
_geom_bond_distance
_geom_bond_site_symmetry_2
_geom_bond_publ_flag
Br1 Al3 2.3099(15) . yes
Br2 Al3 2.3257(8) . yes
Al3 N1 2.133(2) . yes
Al3 N1 2.133(2) 2_655 yes
N1 C1 1.342(4) . yes
N1 C2 1.338(4) . yes
C1 C2 1.388(5) 7_676 no
C1 H1 0.9500 . no
C2 H2 0.9500 . no

loop_
_geom_contact_atom_site_label_1
_geom_contact_atom_site_label_2
_geom_contact_distance
_geom_contact_site_symmetry_2
_geom_contact_publ_flag
Br1 N1 3.237(3) . no
Br1 C1 3.324(3) . no
Br1 N1 3.237(3) 2_655 no
Br1 C1 3.324(3) 2_655 no
Br2 C2 3.271(3) 2_655 no
Br2 C2 3.620(4) 3_686 no
Br2 N1 3.055(2) . no
Br2 C1 3.613(4) . no
Br2 N1 3.173(2) 2_655 no
Br2 C1 3.711(3) 3_676 no
Br2 C1 3.457(4) 5_455 no
Br1 H1 2.7800 . no
Br1 H1 2.7800 2_655 no
Br2 H2 2.7500 2_655 no
Br2 H1 3.0100 3_676 no
Br2 H2 3.1200 5_445 no
N1 Br1 3.237(3) . no
N1 Br2 3.055(2) . no
N1 Br2 3.173(2) 2_655 no
N1 N1 2.803(3) 7_676 no
C1 Br2 3.711(3) 3_676 no
C1 Br2 3.457(4) 5_545 no
C2 Br2 3.620(3) 3_686 no
H1 Br1 2.7800 . no
H1 Br2 3.0100 3_676 no
H2 Br2 2.7500 2_655 no
H2 Br2 3.1200 5_555 no

loop_
_geom_hbond_atom_site_label_D
_geom_hbond_atom_site_label_H
_geom_hbond_atom_site_label_A
_geom_hbond_distance_DH
_geom_hbond_distance_HA
_geom_hbond_distance_DA
_geom_hbond_angle_DHA
_geom_hbond_site_symmetry_A
_geom_hbond_publ_flag
C1 H1 Br1 0.9500 2.7800 3.324(3) 117.00 . yes
C2 H2 Br2 0.9500 2.7500 3.271(3) 115.00 2_655 yes

loop_
_geom_torsion_atom_site_label_1
_geom_torsion_atom_site_label_2
_geom_torsion_atom_site_label_3
_geom_torsion_atom_site_label_4
_geom_torsion
_geom_torsion_site_symmetry_1
_geom_torsion_site_symmetry_3
_geom_torsion_site_symmetry_4
_geom_torsion_publ_flag
Br1 Al3 N1 C1 -34.7(2) . . . no
Br1 Al3 N1 C2 151.8(2) . . . no
Br2 Al3 N1 C1 81.1(2) . . . no
Br2 Al3 N1 C2 -92.4(2) . . . no
Br2 Al3 N1 C1 -150.7(2) 2_655 . . no
Br2 Al3 N1 C2 35.7(2) 2_655 . . no
Al3 N1 C1 C2 -175.1(3) . . 7_676 no
C2 N1 C1 C2 -1.1(5) . . 7_676 no
Al3 N1 C2 C1 175.0(2) . . 7_676 no
C1 N1 C2 C1 1.1(5) . . 7_676 no
N1 C1 C2 N1 1.2(5) . 7_676 7_676 no
